data_7234790
loop_
_publ_author_name
'J. M. Bermudez-Garcia'
'M. Sanchez-Andujar'
'S. Yanez-Vilar'
'S. Castro-Garcia'
'R. Artiaga'
'J. Lopez-Beceiro'
'L. Botana'
'A. Alegria'
'M. A. Senaris-Rodriguez'

_publ_section_title
;
 Multiple phase and dielectric transitions on a novel multi-sensitive
 [TPrA][M(dca)3] (M: Fe2+, Co2+ and Ni2+) hybrid inorganic-organic
 perovskite family
;
_journal_name_full 'Journal of Materials Chemistry C'
_journal_page_first 4889
_journal_page_last 4898
_journal_paper_doi 10.1039/C6TC00723F
_journal_volume 4
_journal_year 2016
_chemical_formula_sum 'C18 Co N10'
_chemical_formula_weight 415.21
_space_group_crystal_system tetragonal
_space_group_IT_number 140
_space_group_name_Hall '-I 4 2c'
_space_group_name_H-M_alt 'I 4/m c m'
_atom_sites_solution_hydrogens .
_cell_angle_alpha 90
_cell_angle_beta 90
_cell_angle_gamma 90
_cell_formula_units_Z 4
_cell_length_a 11.4551(2)
_cell_length_b 11.4551(2)
_cell_length_c 17.4294(3)
_cell_measurement_temperature 368(2)
_cell_volume 2287.07(7)
_computing_structure_refinement 'SHELXL-2014/7 (Sheldrick, 2014)'
_diffrn_ambient_temperature 368(2)
_diffrn_measured_fraction_theta_full 1.000
_diffrn_measured_fraction_theta_max 1.000
_diffrn_measurement_device_type 'Bruker APEX-II CCD'
_diffrn_radiation_type MoK\a
_diffrn_radiation_wavelength 0.71073
_diffrn_reflns_av_unetI/netI 0.0088
_diffrn_reflns_Laue_measured_fraction_full 1.000
_diffrn_reflns_Laue_measured_fraction_max 1.000
_diffrn_reflns_number 790
_diffrn_reflns_point_group_measured_fraction_full 1.000
_diffrn_reflns_point_group_measured_fraction_max 1.000
_diffrn_reflns_theta_full 25.242
_diffrn_reflns_theta_max 28.282
_diffrn_reflns_theta_min 2.337
_exptl_absorpt_coefficient_mu 0.772
_exptl_absorpt_correction_type multi-scan
_exptl_absorpt_process_details 'SADABS Version 2008/1 (Bruker AXS Inc.)'
_exptl_crystal_colour pink
_exptl_crystal_density_diffrn 1.206
_exptl_crystal_description prism
_exptl_crystal_F_000 820
_exptl_crystal_size_max 0.39
_exptl_crystal_size_mid 0.36
_exptl_crystal_size_min 0.16
_exptl_transmission_factor_max 0.887
_exptl_transmission_factor_min 0.751
_refine_diff_density_max 0.382
_refine_diff_density_min -0.319
_refine_diff_density_rms 0.079
_refine_ls_extinction_coef .
_refine_ls_extinction_method none
_refine_ls_goodness_of_fit_ref 1.105
_refine_ls_hydrogen_treatment undef
_refine_ls_matrix_type full
_refine_ls_number_parameters 61
_refine_ls_number_reflns 790
_refine_ls_number_restraints 0
_refine_ls_restrained_S_all 1.105
_refine_ls_R_factor_all 0.0602
_refine_ls_R_factor_gt 0.0505
_refine_ls_shift/su_max 0.000
_refine_ls_shift/su_mean 0.000
_refine_ls_structure_factor_coef Fsqd
_refine_ls_weighting_details 'w=1/[\s^2^(Fo^2^)+(0.1012P)^2^+1.4247P] where P=(Fo^2^+2Fc^2^)/3'
_refine_ls_weighting_scheme calc
_refine_ls_wR_factor_gt 0.1449
_refine_ls_wR_factor_ref 0.1591
_reflns_Friedel_coverage 0.000
_reflns_Friedel_fraction_full .
_reflns_Friedel_fraction_max .
_reflns_number_gt 621
_reflns_number_total 790
_reflns_threshold_expression 'I > 2\s(I)'
_cod_data_source_file c6tc00723f9.cif
_cod_data_source_block '[TPA][Co(dca)3]368K'
_cod_original_cell_volume 2287.07(9)
_cod_database_code 7234790
_shelx_space_group_comment
;
The symmetry employed for this shelxl refinement is uniquely defined
by the following loop, which should always be used as a source of
symmetry information in preference to the above space-group names.
They are only intended as comments.
;

loop_
_space_group_symop_operation_xyz
'x, y, z'
'-x, -y, z'
'-y, x, z'
'y, -x, z'
'-x, y, -z+1/2'
'x, -y, -z+1/2'
'y, x, -z+1/2'
'-y, -x, -z+1/2'
'x+1/2, y+1/2, z+1/2'
'-x+1/2, -y+1/2, z+1/2'
'-y+1/2, x+1/2, z+1/2'
'y+1/2, -x+1/2, z+1/2'
'-x+1/2, y+1/2, -z+1'
'x+1/2, -y+1/2, -z+1'
'y+1/2, x+1/2, -z+1'
'-y+1/2, -x+1/2, -z+1'
'-x, -y, -z'
'x, y, -z'
'y, -x, -z'
'-y, x, -z'
'x, -y, z-1/2'
'-x, y, z-1/2'
'-y, -x, z-1/2'
'y, x, z-1/2'
'-x+1/2, -y+1/2, -z+1/2'
'x+1/2, y+1/2, -z+1/2'
'y+1/2, -x+1/2, -z+1/2'
'-y+1/2, x+1/2, -z+1/2'
'x+1/2, -y+1/2, z'
'-x+1/2, y+1/2, z'
'-y+1/2, -x+1/2, z'
'y+1/2, x+1/2, z'

loop_
_atom_site_label
_atom_site_type_symbol
_atom_site_fract_x
_atom_site_fract_y
_atom_site_fract_z
_atom_site_U_iso_or_equiv
_atom_site_adp_type
_atom_site_occupancy
_atom_site_site_symmetry_order
_atom_site_calc_flag
_atom_site_refinement_flags_posn
_atom_site_refinement_flags_adp
_atom_site_refinement_flags_occupancy
_atom_site_disorder_assembly
_atom_site_disorder_group
C13 C 0.9246(15) 0.6441(17) 0.6542(13) 0.135(6) Uiso 0.3 1 d . . P . .
N10 N 1.0000 0.5000 0.7500 0.078(2) Uani 1 8 d S T P . .
N4 N 0.9627(16) 0.9103(16) 0.7499(10) 0.064(5) Uiso 0.125 1 d . . P . .
C2A C 0.9883(17) 0.9614(9) 0.6830(5) 0.058(3) Uiso 0.25 1 d . . P . .
N3A N 0.6238(12) 0.8762(12) 0.5310(13) 0.043(3) Uiso 0.2 2 d S . P . .
N3B N 0.642(4) 0.858(4) 0.548(4) 0.042(15) Uiso 0.05 2 d S . P . .
C1A C 0.7375(11) 0.9076(11) 0.5179(7) 0.045(3) Uiso 0.25 1 d . . P . .
C10A C 0.9631(17) 0.5811(14) 0.6851(10) 0.095(5) Uiso 0.25 1 d . . P . .
C10 C 0.9428(13) 0.6077(14) 0.7150(11) 0.088(4) Uiso 0.25 1 d . . P . .
C12A C 0.8267(18) 0.6978(18) 0.6140(9) 0.097(5) Uiso 0.25 1 d . . P . .
C13A C 0.869(2) 0.675(2) 0.7037(15) 0.129(9) Uiso 0.2 1 d . . P . .
C12 C 0.8078(15) 0.7348(15) 0.6414(9) 0.097(5) Uiso 0.25 1 d . . P . .
Co1 Co 1.0000 1.0000 0.5000 0.0446(3) Uani 1 8 d S T P . .
C1 C 0.7252(10) 0.9124(10) 0.5000 0.049(3) Uiso 0.5 2 d S . P . .
N1 N 0.8210(3) 0.9493(3) 0.5000 0.0679(8) Uani 1 2 d S T P . .
N3 N 0.6204(7) 0.8796(7) 0.5000 0.061(3) Uiso 0.5 4 d S . P . .
N2 N 1.0000 1.0000 0.6233(3) 0.0829(17) Uani 1 4 d S T P . .

loop_
_atom_site_aniso_label
_atom_site_aniso_U_11
_atom_site_aniso_U_22
_atom_site_aniso_U_33
_atom_site_aniso_U_23
_atom_site_aniso_U_13
_atom_site_aniso_U_12
N10 0.089(3) 0.089(3) 0.055(4) 0.000 0.000 0.000
Co1 0.0470(4) 0.0470(4) 0.0398(5) 0.000 0.000 0.000
N1 0.0578(18) 0.0585(18) 0.087(2) 0.000 0.000 -0.0043(14)
N2 0.103(3) 0.103(3) 0.043(2) 0.000 0.000 0.000

loop_
_atom_type_symbol
_atom_type_description
_atom_type_scat_dispersion_real
_atom_type_scat_dispersion_imag
_atom_type_scat_source
C C 0.0033 0.0016 'International Tables Vol C Tables 4.2.6.8 and 6.1.1.4'
N N 0.0061 0.0033 'International Tables Vol C Tables 4.2.6.8 and 6.1.1.4'
Co Co 0.3494 0.9721 'International Tables Vol C Tables 4.2.6.8 and 6.1.1.4'

loop_
_geom_angle_atom_site_label_1
_geom_angle_atom_site_label_2
_geom_angle_atom_site_label_3
_geom_angle
_geom_angle_site_symmetry_1
_geom_angle_site_symmetry_3
C10A C13 C13 78.6(14) . 31_665
C10A C13 C13A 94(2) . .
C13 C13 C13A 80.1(17) 31_665 .
C10A C13 C10 33.9(13) . .
C13 C13 C10 82.7(10) 31_665 .
C13A C13 C10 61.1(18) . .
C10A C13 C10A 31.5(16) . 31_665
C13 C13 C10A 47.1(9) 31_665 31_665
C13A C13 C10A 88(2) . 31_665
C10 C13 C10A 46.6(10) . 31_665
C10A C13 C13A 87(2) . 31_665
C13 C13 C13A 50.4(12) 31_665 31_665
C13A C13 C13A 30(2) . 31_665
C10 C13 C13A 63.8(15) . 31_665
C10A C13 C13A 67.9(16) 31_665 31_665
C10A C13 C12A 154(2) . .
C13 C13 C12A 75.8(12) 31_665 .
C13A C13 C12A 79(2) . .
C10 C13 C12A 137(2) . .
C10A C13 C12A 122.8(16) 31_665 .
C13A C13 C12A 73.8(17) 31_665 .
C10A C13 C10 41.6(14) . 31_665
C13 C13 C10 49.9(9) 31_665 31_665
C13A C13 C10 62.2(17) . 31_665
C10 C13 C10 32.8(12) . 31_665
C10A C13 C10 25.6(9) 31_665 31_665
C13A C13 C10 46.5(12) 31_665 31_665
C12A C13 C10 115.4(16) . 31_665
C10A C13 C12A 140(2) . 31_665
C13 C13 C12A 61.9(11) 31_665 31_665
C13A C13 C12A 77.1(19) . 31_665
C10 C13 C12A 129.3(17) . 31_665
C10A C13 C12A 108.9(14) 31_665 31_665
C13A C13 C12A 65.7(14) 31_665 31_665
C12A C13 C12A 13.9(18) . 31_665
C10 C13 C12A 103.4(13) 31_665 31_665
C10A C13 C12 148(2) . .
C13 C13 C12 82.9(8) 31_665 .
C13A C13 C12 57.8(17) . .
C10 C13 C12 118.7(19) . .
C10A C13 C12 124.8(15) 31_665 .
C13A C13 C12 61.4(14) 31_665 .
C12A C13 C12 22.9(8) . .
C10 C13 C12 107.6(14) 31_665 .
C12A C13 C12 29.7(8) 31_665 .
C10A C13 C12 133(2) . 31_665
C13 C13 C12 62.0(7) 31_665 31_665
C13A C13 C12 57.6(17) . 31_665
C10 C13 C12 112.4(16) . 31_665
C10A C13 C12 105.2(12) 31_665 31_665
C13A C13 C12 49.0(13) 31_665 31_665
C12A C13 C12 24.8(9) . 31_665
C10 C13 C12 92.1(12) 31_665 31_665
C12A C13 C12 19.5(7) 31_665 31_665
C12 C13 C12 20.9(10) . 31_665
C10A N10 C10A 27.2(13) 5_756 27_566
C10A N10 C10A 123.5(8) 5_756 31_665
C10A N10 C10A 147.8(15) 27_566 31_665
C10A N10 C10A 147.8(15) 5_756 2_765
C10A N10 C10A 123.5(8) 27_566 2_765
C10A N10 C10A 77.7(15) 31_665 2_765
C10A N10 C10A 123.5(8) 5_756 32_545
C10A N10 C10A 104.9(13) 27_566 32_545
C10A N10 C10A 84.1(14) 31_665 32_545
C10A N10 C10A 27.2(13) 2_765 32_545
C10A N10 C10A 77.7(15) 5_756 28_646
C10A N10 C10A 84.1(14) 27_566 28_646
C10A N10 C10A 104.9(13) 31_665 28_646
C10A N10 C10A 123.5(8) 2_765 28_646
C10A N10 C10A 147.8(15) 32_545 28_646
C10A N10 C10A 84.1(14) 5_756 6_566
C10A N10 C10A 77.7(15) 27_566 6_566
C10A N10 C10A 123.5(8) 31_665 6_566
C10A N10 C10A 104.9(13) 2_765 6_566
C10A N10 C10A 123.5(8) 32_545 6_566
C10A N10 C10A 27.2(13) 28_646 6_566
C10A N10 C10A 104.9(13) 5_756 .
C10A N10 C10A 123.5(8) 27_566 .
C10A N10 C10A 27.2(13) 31_665 .
C10A N10 C10A 84.1(14) 2_765 .
C10A N10 C10A 77.7(15) 32_545 .
C10A N10 C10A 123.5(8) 28_646 .
C10A N10 C10A 147.8(15) 6_566 .
C10A N10 C10 85.6(9) 5_756 .
C10A N10 C10 109.6(12) 27_566 .
C10A N10 C10 38.4(7) 31_665 .
C10A N10 C10 108.4(13) 2_765 .
C10A N10 C10 100.9(12) 32_545 .
C10A N10 C10 105.1(10) 28_646 .
C10A N10 C10 132.2(9) 6_566 .
C10A N10 C10 24.5(7) . .
C10A N10 C10 24.5(7) 5_756 5_756
C10A N10 C10 38.4(7) 27_566 5_756
C10A N10 C10 109.6(12) 31_665 5_756
C10A N10 C10 132.2(9) 2_765 5_756
C10A N10 C10 105.1(10) 32_545 5_756
C10A N10 C10 100.9(12) 28_646 5_756
C10A N10 C10 108.4(13) 6_566 5_756
C10A N10 C10 85.6(9) . 5_756
C10 N10 C10 71.9(12) . 5_756
C10A N10 C10 38.4(7) 5_756 27_566
C10A N10 C10 24.5(7) 27_566 27_566
C10A N10 C10 132.2(9) 31_665 27_566
C10A N10 C10 109.6(12) 2_765 27_566
C10A N10 C10 85.6(10) 32_545 27_566
C10A N10 C10 108.4(13) 28_646 27_566
C10A N10 C10 100.9(12) 6_566 27_566
C10A N10 C10 105.1(10) . 27_566
C10 N10 C10 99.2(5) . 27_566
C10 N10 C10 31.1(11) 5_756 27_566
C10A N10 C10 108.4(13) 5_756 6_566
C10A N10 C10 100.9(12) 27_566 6_566
C10A N10 C10 105.1(10) 31_665 6_566
C10A N10 C10 85.6(9) 2_765 6_566
C10A N10 C10 109.6(12) 32_545 6_566
C10A N10 C10 38.4(7) 28_646 6_566
C10A N10 C10 24.5(7) 6_566 6_566
C10A N10 C10 132.2(9) . 6_566
C10 N10 C10 129.1(11) . 6_566
C10 N10 C10 132.8(14) 5_756 6_566
C10 N10 C10 122.3(13) 27_566 6_566
N4 N4 N4 134.99(11) 7_556 5_756
N4 N4 C2A 81(2) 7_556 .
N4 N4 C2A 78(2) 5_756 .
N4 N4 C2A 89(2) 7_556 5_756
N4 N4 C2A 67(2) 5_756 5_756
C2A N4 C2A 116.7(16) . 5_756
N4 N4 C2A 64(2) 7_556 7_556
N4 N4 C2A 90(2) 5_756 7_556
C2A N4 C2A 115.4(16) . 7_556
C2A N4 C2A 26.0(7) 5_756 7_556
N4 N4 N4 22.6(9) 7_556 4_575
N4 N4 N4 112.4(9) 5_756 4_575
C2A N4 N4 71.2(9) . 4_575
C2A N4 N4 76.7(6) 5_756 4_575
C2A N4 N4 55.6(9) 7_556 4_575
N4 N4 N4 112.5(9) 7_556 3_755
N4 N4 N4 22.4(9) 5_756 3_755
C2A N4 N4 68.3(10) . 3_755
C2A N4 N4 58.6(9) 5_756 3_755
C2A N4 N4 77.1(6) 7_556 3_755
N4 N4 N4 89.998(12) 4_575 3_755
N4 N4 C2A 59.9(19) 7_556 4_575
N4 N4 C2A 90.7(19) 5_756 4_575
C2A N4 C2A 22.4(7) . 4_575
C2A N4 C2A 107.1(15) 5_756 4_575
C2A N4 C2A 97.7(12) 7_556 4_575
N4 N4 C2A 49.0(6) 4_575 4_575
N4 N4 C2A 74.9(6) 3_755 4_575
N4 N4 C2A 89.6(18) 7_556 3_755
N4 N4 C2A 59.6(18) 5_756 3_755
C2A N4 C2A 20.5(7) . 3_755
C2A N4 C2A 98.3(12) 5_756 3_755
C2A N4 C2A 103.3(15) 7_556 3_755
N4 N4 C2A 73.1(6) 4_575 3_755
N4 N4 C2A 47.9(6) 3_755 3_755
C2A N4 C2A 31.9(7) 4_575 3_755
N4 N4 C2A 83.4(17) 7_556 8_776
N4 N4 C2A 62.0(17) 5_756 8_776
C2A N4 C2A 99.9(12) . 8_776
C2A N4 C2A 17.0(4) 5_756 8_776
C2A N4 C2A 29.2(7) 7_556 8_776
N4 N4 C2A 66.5(7) 4_575 8_776
N4 N4 C2A 48.0(5) 3_755 8_776
C2A N4 C2A 90.5(14) 4_575 8_776
C2A N4 C2A 82.2(11) 3_755 8_776
N4 N4 C2A 63.8(17) 7_556 6_576
N4 N4 C2A 80.9(17) 5_756 6_576
C2A N4 C2A 99.4(12) . 6_576
C2A N4 C2A 27.8(7) 5_756 6_576
C2A N4 C2A 16.9(4) 7_556 6_576
N4 N4 C2A 49.0(5) 4_575 6_576
N4 N4 C2A 64.0(7) 3_755 6_576
C2A N4 C2A 83.8(11) 4_575 6_576
C2A N4 C2A 86.4(13) 3_755 6_576
C2A N4 C2A 19.9(4) 8_776 6_576
N4 N4 C2A 71.0(16) 7_556 2_775
N4 N4 C2A 73.5(16) 5_756 2_775
C2A N4 C2A 24.4(6) . 2_775
C2A N4 C2A 93.8(13) 5_756 2_775
C2A N4 C2A 91.1(12) 7_556 2_775
N4 N4 C2A 54.2(6) 4_575 2_775
N4 N4 C2A 56.5(6) 3_755 2_775
C2A N4 C2A 18.4(4) 4_575 2_775
C2A N4 C2A 19.0(4) 3_755 2_775
C2A N4 C2A 76.8(10) 8_776 2_775
C2A N4 C2A 75.0(10) 6_576 2_775
C2A C2A C2A 90.003(18) 4_575 3_755
C2A C2A C2A 45.002(9) 4_575 2_775
C2A C2A C2A 45.002(6) 3_755 2_775
C2A C2A N2 73.3(3) 4_575 .
C2A C2A N2 73.3(3) 3_755 .
C2A C2A N2 66.1(5) 2_775 .
C2A C2A N4 106.5(19) 4_575 .
C2A C2A N4 113.6(17) 3_755 .
C2A C2A N4 118.9(10) 2_775 .
N2 C2A N4 173.1(17) . .
C2A C2A N4 123.3(9) 4_575 5_756
C2A C2A N4 81(2) 3_755 5_756
C2A C2A N4 106.2(16) 2_775 5_756
N2 C2A N4 149.8(18) . 5_756
N4 C2A N4 35.9(15) . 5_756
C2A C2A N4 72.8(19) 4_575 7_556
C2A C2A N4 122.0(10) 3_755 7_556
C2A C2A N4 99.6(17) 2_775 7_556
N2 C2A N4 142.5(17) . 7_556
N4 C2A N4 34.8(14) . 7_556
N4 C2A N4 65.8(12) 5_756 7_556
C2A C2A N4 109.0(15) 4_575 3_755
C2A C2A N4 51.2(15) 3_755 3_755
C2A C2A N4 77.7(18) 2_775 3_755
N2 C2A N4 124.1(14) . 3_755
N4 C2A N4 62.7(12) . 3_755
N4 C2A N4 31.1(13) 5_756 3_755
N4 C2A N4 82.3(12) 7_556 3_755
C2A C2A N4 45.9(12) 4_575 4_575
C2A C2A N4 102.8(15) 3_755 4_575
C2A C2A N4 70.4(17) 2_775 4_575
N2 C2A N4 119.2(13) . 4_575
N4 C2A N4 60.9(11) . 4_575
N4 C2A N4 81.7(12) 5_756 4_575
N4 C2A N4 30.0(13) 7_556 4_575
N4 C2A N4 83.2(14) 3_755 4_575
C2A C2A N4 83.3(15) 4_575 8_776
C2A C2A N4 39.7(7) 3_755 8_776
C2A C2A N4 51.2(14) 2_775 8_776
N2 C2A N4 108.6(10) . 8_776
N4 C2A N4 78.1(13) . 8_776
N4 C2A N4 55.3(9) 5_756 8_776
N4 C2A N4 82.8(14) 7_556 8_776
N4 C2A N4 27.3(11) 3_755 8_776
N4 C2A N4 70.2(11) 4_575 8_776
C2A C2A N4 41.0(8) 4_575 6_576
C2A C2A N4 76.8(15) 3_755 6_576
C2A C2A N4 46.0(12) 2_775 6_576
N2 C2A N4 106.3(9) . 6_576
N4 C2A N4 76.6(12) . 6_576
N4 C2A N4 82.7(14) 5_756 6_576
N4 C2A N4 53.8(9) 7_556 6_576
N4 C2A N4 70.5(12) 3_755 6_576
N4 C2A N4 26.6(11) 4_575 6_576
N4 C2A N4 49.4(7) 8_776 6_576
C2A C2A N4 58.2(14) 4_575 2_775
C2A C2A N4 52.7(13) 3_755 2_775
C2A C2A N4 36.7(7) 2_775 2_775
N2 C2A N4 102.7(8) . 2_775
N4 C2A N4 82.7(15) . 2_775
N4 C2A N4 73.0(12) 5_756 2_775
N4 C2A N4 72.1(12) 7_556 2_775
N4 C2A N4 50.9(7) 3_755 2_775
N4 C2A N4 50.3(7) 4_575 2_775
N4 C2A N4 25.6(10) 8_776 2_775
N4 C2A N4 25.5(10) 6_576 2_775
N3 N3A N3A 6(3) . 18_556
N3 N3A C1 68.9(14) . .
N3A N3A C1 66.4(9) 18_556 .
N3 N3A C1 68.9(14) . 31_665
N3A N3A C1 66.4(9) 18_556 31_665
C1 N3A C1 111.7(15) . 31_665
N3 N3A C1A 83.3(16) . 31_665
N3A N3A C1A 80.4(11) 18_556 31_665
C1 N3A C1A 116.9(13) . 31_665
C1 N3A C1A 14.6(5) 31_665 31_665
N3 N3A C1A 83.3(16) . .
N3A N3A C1A 80.4(11) 18_556 .
C1 N3A C1A 14.6(5) . .
C1 N3A C1A 116.9(13) 31_665 .
C1A N3A C1A 118.1(17) 31_665 .
N3 N3A N3B 18(3) . 18_556
N3A N3A N3B 12(3) 18_556 18_556
C1 N3A N3B 61.8(14) . 18_556
C1 N3A N3B 61.8(14) 31_665 18_556
C1A N3A N3B 74.8(18) 31_665 18_556
C1A N3A N3B 74.8(18) . 18_556
N3 N3A C1A 60.7(15) . 16_665
N3A N3A C1A 57.8(8) 18_556 16_665
C1 N3A C1A 103.4(12) . 16_665
C1 N3A C1A 9.4(7) 31_665 16_665
C1A N3A C1A 22.7(9) 31_665 16_665
C1A N3A C1A 109.8(14) . 16_665
N3B N3A C1A 52.6(14) 18_556 16_665
N3 N3A C1A 60.7(15) . 18_556
N3A N3A C1A 57.8(8) 18_556 18_556
C1 N3A C1A 9.4(7) . 18_556
C1 N3A C1A 103.4(12) 31_665 18_556
C1A N3A C1A 109.8(14) 31_665 18_556
C1A N3A C1A 22.7(9) . 18_556
N3B N3A C1A 52.6(14) 18_556 18_556
C1A N3A C1A 94.7(13) 16_665 18_556
N3 N3B C1A 75(3) . 31_665
N3 N3B C1A 75(3) . .
C1A N3B C1A 122(4) 31_665 .
N3 N3B N3A 10.5(18) . 18_556
C1A N3B N3A 71(3) 31_665 18_556
C1A N3B N3A 71(3) . 18_556
N3 N3B C1 61(2) . .
C1A N3B C1 114(4) 31_665 .
C1A N3B C1 14.2(7) . .
N3A N3B C1 57(2) 18_556 .
N3 N3B C1 61(2) . 31_665
C1A N3B C1 14.2(7) 31_665 31_665
C1A N3B C1 114(4) . 31_665
N3A N3B C1 57(2) 18_556 31_665
C1 N3B C1 104(4) . 31_665
N3 N3B N3B 22(4) . 18_556
C1A N3B N3B 67(3) 31_665 18_556
C1A N3B N3B 67(3) . 18_556
N3A N3B N3B 12(3) 18_556 18_556
C1 N3B N3B 54(2) . 18_556
C1 N3B N3B 54(2) 31_665 18_556
N3 N3B C1A 57(2) . 16_665
C1A N3B C1A 19.9(12) 31_665 16_665
C1A N3B C1A 106(4) . 16_665
N3A N3B C1A 51.6(19) 18_556 16_665
C1 N3B C1A 96(3) . 16_665
C1 N3B C1A 8.0(8) 31_665 16_665
N3B N3B C1A 47.0(17) 18_556 16_665
N3 N3B C1A 57(2) . 18_556
C1A N3B C1A 106(4) 31_665 18_556
C1A N3B C1A 19.9(12) . 18_556
N3A N3B C1A 51.6(19) 18_556 18_556
C1 N3B C1A 8.0(8) . 18_556
C1 N3B C1A 96(3) 31_665 18_556
N3B N3B C1A 47.0(17) 18_556 18_556
C1A N3B C1A 88(3) 16_665 18_556
C1A C1A N1 73.7(6) 18_556 .
C1A C1A N3B 113(3) 18_556 .
N1 C1A N3B 173(3) . .
C1A C1A N3A 99.6(11) 18_556 .
N1 C1A N3A 167.3(16) . .
N3B C1A N3A 18(3) . .
C1A C1A N3 77.2(5) 18_556 .
N1 C1A N3 148.2(11) . .
N3B C1A N3 38(3) . .
N3A C1A N3 22.4(10) . .
C1A C1A N3A 57.8(8) 18_556 18_556
N1 C1A N3A 130.3(12) . 18_556
N3B C1A N3A 56(3) . 18_556
N3A C1A N3A 41.8(17) . 18_556
N3 C1A N3A 19.6(8) . 18_556
C1A C1A N3B 47.0(17) 18_556 18_556
N1 C1A N3B 120.8(19) . 18_556
N3B C1A N3B 66(4) . 18_556
N3A C1A N3B 54(2) . 18_556
N3 C1A N3B 32(2) . 18_556
N3A C1A N3B 14(2) 18_556 18_556
C10 C10A C10A 95(2) . 31_665
C10 C10A C10 55(3) . 31_665
C10A C10A C10 40.0(11) 31_665 31_665
C10 C10A C13 86(3) . .
C10A C10A C13 101.4(14) 31_665 .
C10 C10A C13 97(2) 31_665 .
C10 C10A C13 91(3) . 31_665
C10A C10A C13 47.1(9) 31_665 31_665
C10 C10A C13 56.9(16) 31_665 31_665
C13 C10A C13 54.4(18) . 31_665
C10 C10A N10 78(2) . .
C10A C10A N10 76.4(6) 31_665 .
C10 C10A N10 70.9(15) 31_665 .
C13 C10A N10 164(2) . .
C13 C10A N10 121.4(14) 31_665 .
C10 C10A C13A 42(2) . .
C10A C10A C13A 90.2(12) 31_665 .
C10 C10A C13A 61.5(16) 31_665 .
C13 C10A C13A 46.3(16) . .
C13 C10A C13A 59.1(14) 31_665 .
N10 C10A C13A 117.4(16) . .
C10 C10A C13A 50(2) . 31_665
C10A C10A C13A 65.2(10) 31_665 31_665
C10 C10A C13A 40.8(15) 31_665 31_665
C13 C10A C13A 57.1(16) . 31_665
C13 C10A C13A 41.0(13) 31_665 31_665
N10 C10A C13A 108.5(15) . 31_665
C13A C10A C13A 25.0(19) . 31_665
C10 C10A C10A 126(2) . 32_545
C10A C10A C10A 89.996(6) 31_665 32_545
C10 C10A C10A 112.3(15) 31_665 32_545
C13 C10A C10A 145.1(17) . 32_545
C13 C10A C10A 127.8(11) 31_665 32_545
N10 C10A C10A 51.2(8) . 32_545
C13A C10A C10A 168.0(12) . 32_545
C13A C10A C10A 152.6(10) 31_665 32_545
C10 C10A C10A 125(2) . 2_765
C10A C10A C10A 69.5(10) 31_665 2_765
C10 C10A C10A 95.0(15) 31_665 2_765
C13 C10A C10A 146.9(17) . 2_765
C13 C10A C10A 109.6(14) 31_665 2_765
N10 C10A C10A 48.0(7) . 2_765
C13A C10A C10A 156.5(18) . 2_765
C13A C10A C10A 133.2(16) 31_665 2_765
C10A C10A C10A 20.5(10) 32_545 2_765
C10A C10 C10 85(2) . 31_665
C10A C10 C10A 45(3) . 31_665
C10 C10 C10A 40.0(11) 31_665 31_665
C10A C10 C13 60(2) . .
C10 C10 C13 97.3(10) 31_665 .
C10A C10 C13 76.5(17) 31_665 .
C10A C10 C13A 116(3) . .
C10 C10 C13A 87.7(16) 31_665 .
C10A C10 C13A 105(2) 31_665 .
C13 C10 C13A 58.3(16) . .
C10A C10 C13A 109(3) . 31_665
C10 C10 C13A 56.3(12) 31_665 31_665
C10A C10 C13A 79.3(18) 31_665 31_665
C13 C10 C13A 68.2(14) . 31_665
C13A C10 C13A 31(2) . 31_665
C10A C10 C13 63(2) . 31_665
C10 C10 C13 49.9(9) 31_665 31_665
C10A C10 C13 41.6(14) 31_665 31_665
C13 C10 C13 47.4(15) . 31_665
C13A C10 C13 64.2(16) . 31_665
C13A C10 C13 45.7(12) 31_665 31_665
C10A C10 N10 78(2) . .
C10 C10 N10 74.4(5) 31_665 .
C10A C10 N10 70.7(15) 31_665 .
C13 C10 N10 137(2) . .
C13A C10 N10 157(2) . .
C13A C10 N10 128.8(14) 31_665 .
C13 C10 N10 111.6(13) 31_665 .
C10A C10 C10 107(3) . 5_756
C10 C10 C10 121.1(6) 31_665 5_756
C10A C10 C10 123.6(16) 31_665 5_756
C13 C10 C10 139.1(16) . 5_756
C13A C10 C10 130.2(19) . 5_756
C13A C10 C10 144(2) 31_665 5_756
C13 C10 C10 165.2(11) 31_665 5_756
N10 C10 C10 54.0(6) . 5_756
C12A C12A C12 103(3) 31_665 .
C12A C12A C12 50.5(15) 31_665 31_665
C12 C12A C12 52(3) . 31_665
C12A C12A C13 104.2(12) 31_665 .
C12 C12A C13 100(3) . .
C12 C12A C13 110(2) 31_665 .
C12A C12A C13 61.9(11) 31_665 31_665
C12 C12A C13 108(3) . 31_665
C12 C12A C13 82(2) 31_665 31_665
C13 C12A C13 42.3(14) . 31_665
C12A C12A C13A 95.7(13) 31_665 .
C12 C12A C13A 62(2) . .
C12 C12A C13A 72.8(18) 31_665 .
C13 C12A C13A 41.8(11) . .
C13 C12A C13A 52.5(11) 31_665 .
C12A C12A C13A 71.2(12) 31_665 31_665
C12 C12A C13A 69(2) . 31_665
C12 C12A C13A 56.8(18) 31_665 31_665
C13 C12A C13A 52.7(11) . 31_665
C13 C12A C13A 39.1(11) 31_665 31_665
C13A C12A C13A 24.5(18) . 31_665
C13A C13A C13 99.9(17) 31_665 .
C13A C13A C10 92.3(16) 31_665 .
C13 C13A C10 60.6(19) . .
C13A C13A C10 56.4(12) 31_665 31_665
C13 C13A C10 72.1(19) . 31_665
C10 C13A C10 35.9(14) . 31_665
C13A C13A C13 50.4(12) 31_665 31_665
C13 C13A C13 49.5(18) . 31_665
C10 C13A C13 69.3(18) . 31_665
C10 C13A C13 48.1(14) 31_665 31_665
C13A C13A C12 89.3(12) 31_665 .
C13 C13A C12 81(2) . .
C10 C13A C12 142(3) . .
C10 C13A C12 130(2) 31_665 .
C13 C13A C12 82.8(18) 31_665 .
C13A C13A C10A 89.8(12) 31_665 .
C13 C13A C10A 39.9(14) . .
C10 C13A C10A 21.9(11) . .
C10 C13A C10A 39.2(9) 31_665 .
C13 C13A C10A 53.0(12) 31_665 .
C12 C13A C10A 120(2) . .
C13A C13A C12 64.1(11) 31_665 31_665
C13 C13A C12 87(2) . 31_665
C10 C13A C12 136(2) . 31_665
C10 C13A C12 110.3(19) 31_665 31_665
C13 C13A C12 67.4(16) 31_665 31_665
C12 C13A C12 25.2(13) . 31_665
C10A C13A C12 116.7(19) . 31_665
C13A C13A C12A 84.3(13) 31_665 .
C13 C13A C12A 59.6(17) . .
C10 C13A C12A 118(2) . .
C10 C13A C12A 109.8(19) 31_665 .
C13 C13A C12A 61.8(15) 31_665 .
C12 C13A C12A 24.0(8) . .
C10A C13A C12A 96.5(16) . .
C12 C13A C12A 30.2(9) 31_665 .
C13A C13A C10A 65.2(10) 31_665 31_665
C13 C13A C10A 51.3(15) . 31_665
C10 C13A C10A 34.4(12) . 31_665
C10 C13A C10A 20.9(9) 31_665 31_665
C13 C13A C10A 35.7(11) 31_665 31_665
C12 C13A C10A 116.7(19) . 31_665
C10A C13A C10A 24.6(12) . 31_665
C12 C13A C10A 103.1(17) 31_665 31_665
C12A C13A C10A 93.6(16) . 31_665
C13A C13A C12A 71.2(12) 31_665 31_665
C13 C13A C12A 63.7(17) . 31_665
C10 C13A C12A 118(2) . 31_665
C10 C13A C12A 101.3(18) 31_665 31_665
C13 C13A C12A 53.5(14) 31_665 31_665
C12 C13A C12A 29.3(9) . 31_665
C10A C13A C12A 96.2(16) . 31_665
C12 C13A C12A 22.8(8) 31_665 31_665
C12A C13A C12A 13.1(17) . 31_665
C10A C13A C12A 87.9(15) 31_665 31_665
C12A C12 C12 77(3) . 31_665
C12A C12 C12A 27(4) . 31_665
C12 C12 C12A 50.5(15) 31_665 31_665
C12A C12 C13A 95(3) . .
C12 C12 C13A 90.7(12) 31_665 .
C12A C12 C13A 94(2) 31_665 .
C12A C12 C13A 88(3) . 31_665
C12 C12 C13A 64.1(11) 31_665 31_665
C12A C12 C13A 77.1(19) 31_665 31_665
C13A C12 C13A 27(2) . 31_665
C12A C12 C13 57(2) . .
C12 C12 C13 97.1(8) 31_665 .
C12A C12 C13 68.3(17) 31_665 .
C13A C12 C13 40.8(12) . .
C13A C12 C13 51.2(11) 31_665 .
C12A C12 C13 53(2) . 31_665
C12 C12 C13 62.0(7) 31_665 31_665
C12A C12 C13 45.7(16) 31_665 31_665
C13A C12 C13 48.2(12) . 31_665
C13A C12 C13 35.9(10) 31_665 31_665
C13 C12 C13 35.1(11) . 31_665
N1 Co1 N1 90.000(1) 17_776 19_576
N1 Co1 N1 90.000(1) 17_776 3_755
N1 Co1 N1 180.0 19_576 3_755
N1 Co1 N1 180.0 17_776 .
N1 Co1 N1 90.0 19_576 .
N1 Co1 N1 90.0 3_755 .
N1 Co1 N2 90.000(1) 17_776 .
N1 Co1 N2 90.0 19_576 .
N1 Co1 N2 90.0 3_755 .
N1 Co1 N2 90.000(1) . .
N1 Co1 N2 90.000(1) 17_776 17_776
N1 Co1 N2 90.0 19_576 17_776
N1 Co1 N2 90.0 3_755 17_776
N1 Co1 N2 90.000(1) . 17_776
N2 Co1 N2 180.0 . 17_776
C1A C1 N1 71(4) 18_556 .
C1A C1 N3 110(4) 18_556 .
N1 C1 N3 176.3(12) . .
C1A C1 N3A 132(4) 18_556 .
N1 C1 N3A 156.3(9) . .
N3 C1 N3A 23.7(10) . .
C1A C1 N3A 87(4) 18_556 18_556
N1 C1 N3A 156.3(9) . 18_556
N3 C1 N3A 23.8(10) . 18_556
N3A C1 N3A 47.3(19) . 18_556
C1A C1 N3B 138(5) 18_556 .
N1 C1 N3B 142(2) . .
N3 C1 N3B 39(2) . .
N3A C1 N3B 17(2) . .
N3A C1 N3B 61(3) 18_556 .
C1A C1 N3B 71(4) 18_556 18_556
N1 C1 N3B 142(2) . 18_556
N3 C1 N3B 39(2) . 18_556
N3A C1 N3B 61(3) . 18_556
N3A C1 N3B 17(2) 18_556 18_556
N3B C1 N3B 73(4) . 18_556
C1A N1 C1A 32.6(13) . 18_556
C1A N1 C1 17.2(7) . .
C1A N1 C1 17.2(7) 18_556 .
C1A N1 Co1 160.6(7) . .
C1A N1 Co1 160.6(7) 18_556 .
C1 N1 Co1 174.8(6) . .
N3A N3 N3A 168(6) . 18_556
N3A N3 N3B 17(5) . .
N3A N3 N3B 152(5) 18_556 .
N3A N3 N3B 152(5) . 18_556
N3A N3 N3B 17(5) 18_556 18_556
N3B N3 N3B 135(8) . 18_556
N3A N3 C1 87.3(14) . .
N3A N3 C1 87.3(14) 18_556 .
N3B N3 C1 79.9(17) . .
N3B N3 C1 79.9(17) 18_556 .
N3A N3 C1 87.3(14) . 31_665
N3A N3 C1 87.3(14) 18_556 31_665
N3B N3 C1 79.9(17) . 31_665
N3B N3 C1 79.9(17) 18_556 31_665
C1 N3 C1 124.8(14) . 31_665
N3A N3 C1A 99.7(17) . 18_556
N3A N3 C1A 74.3(15) 18_556 18_556
N3B N3 C1A 91(2) . 18_556
N3B N3 C1A 66.5(17) 18_556 18_556
C1 N3 C1A 13.3(5) . 18_556
C1 N3 C1A 120.0(9) 31_665 18_556
N3A N3 C1A 99.7(17) . 16_665
N3A N3 C1A 74.3(15) 18_556 16_665
N3B N3 C1A 91(2) . 16_665
N3B N3 C1A 66.5(17) 18_556 16_665
C1 N3 C1A 120.0(9) . 16_665
C1 N3 C1A 13.3(5) 31_665 16_665
C1A N3 C1A 112.4(12) 18_556 16_665
N3A N3 C1A 74.3(15) . 31_665
N3A N3 C1A 99.7(17) 18_556 31_665
N3B N3 C1A 66.5(17) . 31_665
N3B N3 C1A 91(2) 18_556 31_665
C1 N3 C1A 120.0(9) . 31_665
C1 N3 C1A 13.3(5) 31_665 31_665
C1A N3 C1A 118.6(13) 18_556 31_665
C1A N3 C1A 25.5(10) 16_665 31_665
N3A N3 C1A 74.3(15) . .
N3A N3 C1A 99.7(17) 18_556 .
N3B N3 C1A 66.5(17) . .
N3B N3 C1A 91(2) 18_556 .
C1 N3 C1A 13.3(5) . .
C1 N3 C1A 120.0(9) 31_665 .
C1A N3 C1A 25.5(10) 18_556 .
C1A N3 C1A 118.6(13) 16_665 .
C1A N3 C1A 112.4(12) 31_665 .
C2A N2 C2A 47.8(10) . 2_775
C2A N2 C2A 33.3(7) . 3_755
C2A N2 C2A 33.3(7) 2_775 3_755
C2A N2 C2A 33.3(7) . 4_575
C2A N2 C2A 33.3(7) 2_775 4_575
C2A N2 C2A 47.8(10) 3_755 4_575
C2A N2 Co1 156.1(5) . .
C2A N2 Co1 156.1(5) 2_775 .
C2A N2 Co1 156.1(5) 3_755 .
C2A N2 Co1 156.1(5) 4_575 .

loop_
_geom_bond_atom_site_label_1
_geom_bond_atom_site_label_2
_geom_bond_distance
_geom_bond_site_symmetry_2
C13 C10A 1.00(2) .
C13 C13 1.11(3) 31_665
C13 C13A 1.13(3) .
C13 C10 1.16(3) .
C13 C10A 1.34(2) 31_665
C13 C13A 1.44(3) 31_665
C13 C12A 1.46(2) .
C13 C10 1.50(3) 31_665
C13 C12A 1.60(2) 31_665
N10 C10A 1.524(17) 5_756
N10 C10A 1.524(17) 27_566
N10 C10A 1.524(17) 31_665
N10 C10A 1.524(17) 2_765
N10 C10A 1.524(17) 32_545
N10 C10A 1.524(17) 28_646
N10 C10A 1.524(17) 6_566
N10 C10A 1.524(17) .
N10 C10 1.525(15) .
N10 C10 1.525(16) 5_756
N10 C10 1.525(16) 27_566
N10 C10 1.525(16) 6_566
N4 C2A 1.34(2) .
N4 C2A 1.42(2) 5_756
N4 C2A 1.47(2) 7_556
N4 N4 1.57(3) 4_575
N4 N4 1.57(3) 3_755
N4 C2A 1.65(2) 4_575
C2A N2 1.138(11) .
C2A N4 1.42(2) 5_756
C2A N4 1.47(2) 7_556
C2A N4 1.65(2) 3_755
N3A C1 1.346(15) .
N3A C1 1.346(15) 31_665
N3A C1A 1.370(15) 31_665
N3A C1A 1.370(15) .
N3A N3B 1.41(6) 18_556
N3A C1A 1.598(18) 16_665
N3A C1A 1.598(18) 18_556
N3B C1A 1.34(3) 31_665
N3B C1A 1.34(3) .
N3B N3A 1.41(6) 18_556
N3B C1 1.41(4) .
N3B C1 1.41(4) 31_665
N3B N3B 1.67(12) 18_556
N3B C1A 1.69(4) 16_665
N3B C1A 1.69(4) 18_556
C1A N1 1.114(12) .
C1A N3 1.414(14) .
C1A N3A 1.598(18) 18_556
C1A N3B 1.69(5) 18_556
C10A C10 1.002(17) 31_665
C10A C13 1.34(2) 31_665
C10A C13A 1.56(3) .
C10 C10A 1.002(17) 31_665
C10 C13A 1.16(3) .
C10 C13A 1.39(3) 31_665
C10 C13 1.50(3) 31_665
C12A C13 1.60(2) 31_665
C12A C13A 1.66(3) .
C12A C13A 1.74(3) 31_665
C13A C10 1.39(3) 31_665
C13A C13 1.44(3) 31_665
C13A C12 1.46(3) .
C13A C12 1.62(3) 31_665
C13A C10A 1.72(3) 31_665
C12 C12 0.69(3) 31_665
C12 C12A 0.85(2) 31_665
C12 C13A 1.62(3) 31_665
Co1 N1 2.131(3) 17_776
Co1 N1 2.131(3) 19_576
Co1 N1 2.131(3) 3_755
Co1 N1 2.131(3) .
Co1 N2 2.150(5) .
Co1 N2 2.150(5) 17_776
C1 C1A 0.347(13) 18_556
C1 N1 1.176(12) .
C1 N3 1.258(12) .
C1 N3A 1.346(15) 18_556
C1 N3B 1.41(4) 18_556
N1 C1A 1.114(13) 18_556
N3 N3A 0.54(2) 18_556
N3 N3B 0.90(7) 18_556
N3 C1 1.258(12) 31_665
N3 C1A 1.414(14) 18_556
N3 C1A 1.414(14) 16_665
N3 C1A 1.414(14) 31_665
N2 C2A 1.138(11) 2_775
N2 C2A 1.138(11) 3_755
N2 C2A 1.138(11) 4_575
